data_2008341
loop_
_publ_author_name
'Johnson, Bret J.S.'
'Buss, Carrie E.'
'Young Jr., Victor G.'
'Stein, Andreas'

_publ_section_title
;Tetrakis(tetrabutylammonium)
 tetrakis[(<i>p</i>-cyanophenyl)trioxoarsonato]tetratriacontaoxododecamolybdate(4
 --)
;
_journal_issue 4
_journal_name_full 'Acta Crystallographica Section C'
_journal_page_first 549
_journal_page_last 551
_journal_paper_doi 10.1107/S0108270198017636
_journal_volume 55
_journal_year 1999
_chemical_formula_analytical 'C92 H160 As4 Mo12 N8 O46'
_chemical_formula_iupac '(C16 H36 N)4 [{As(C7 H4 N)}4 Mo12 O46]'
_chemical_formula_moiety '4C16 H36 N, C28 H16 As4 Mo12 N4 O46'
_chemical_formula_structural 'C92 H160 As4 Mo12 N8 O46'
_chemical_formula_sum 'C92 H160 As4 Mo12 N8 O46'
_chemical_formula_weight 3565.24
_chemical_name_common 'dodecamolybodtetrakis(p--cyanophenyl)arsonate tetrabutylammonium salt'
_chemical_name_systematic
;
 ?
;
_space_group_IT_number 15
_symmetry_cell_setting monoclinic
_symmetry_space_group_name_Hall '-C 2yc'
_symmetry_space_group_name_H-M 'C 1 2/c 1'
_audit_creation_method SHELXL
_cell_angle_alpha 90.00
_cell_angle_beta 90.1640(10)
_cell_angle_gamma 90.00
_cell_formula_units_Z 4
_cell_length_a 26.9834(6)
_cell_length_b 16.8216(4)
_cell_length_c 28.1000(4)
_cell_measurement_reflns_used 8192
_cell_measurement_temperature 173(2)
_cell_measurement_theta_max 25.00
_cell_measurement_theta_min 1.43
_cell_volume 12754.6(5)
_computing_cell_refinement 'SAINT  (Siemens, 1994b)'
_computing_data_collection 'SMART  (Siemens, 1994b)'
_computing_data_reduction 'SHELXTL  (Siemens, 1994a)'
_computing_molecular_graphics SHELXTL
_computing_publication_material SHELXTL
_computing_structure_refinement SHELXTL
_computing_structure_solution SHELXTL
_diffrn_ambient_temperature 173(2)
_diffrn_measurement_device 'Siemens SMART Platform CCD'
_diffrn_measurement_method multi-scans
_diffrn_radiation_monochromator graphite
_diffrn_radiation_source 'normal-focus sealed tube'
_diffrn_radiation_type MoK\a
_diffrn_radiation_wavelength 0.71073
_diffrn_reflns_av_R_equivalents 0.0416
_diffrn_reflns_av_sigmaI/netI 0.0744
_diffrn_reflns_limit_h_max 32
_diffrn_reflns_limit_h_min -32
_diffrn_reflns_limit_k_max 19
_diffrn_reflns_limit_k_min 0
_diffrn_reflns_limit_l_max 33
_diffrn_reflns_limit_l_min 0
_diffrn_reflns_number 31322
_diffrn_reflns_theta_max 25.00
_diffrn_reflns_theta_min 1.43
_diffrn_standards_number 0
_exptl_absorpt_coefficient_mu 2.248
_exptl_absorpt_correction_T_max 0.763
_exptl_absorpt_correction_T_min 0.445
_exptl_absorpt_correction_type 'empirical (SADABS; Sheldrick, 1996)'
_exptl_crystal_colour Colorless
_exptl_crystal_density_diffrn 1.857
_exptl_crystal_density_meas ?
_exptl_crystal_density_method none
_exptl_crystal_description Block
_exptl_crystal_F_000 7088
_exptl_crystal_size_max 0.28
_exptl_crystal_size_mid 0.20
_exptl_crystal_size_min 0.12
_refine_diff_density_max 1.947
_refine_diff_density_min -1.051
_refine_ls_extinction_coef 'not measured'
_refine_ls_extinction_method none
_refine_ls_goodness_of_fit_all 0.992
_refine_ls_goodness_of_fit_obs 1.076
_refine_ls_hydrogen_treatment constr
_refine_ls_matrix_type full
_refine_ls_number_parameters 729
_refine_ls_number_reflns 11061
_refine_ls_number_restraints 298
_refine_ls_restrained_S_all 1.055
_refine_ls_restrained_S_obs 1.158
_refine_ls_R_factor_all 0.0833
_refine_ls_R_factor_obs 0.0463
_refine_ls_shift/esd_max 0.001
_refine_ls_shift/esd_mean 0.000
_refine_ls_structure_factor_coef Fsqd
_refine_ls_weighting_details 'w = 1/[\s^2^(Fo^2^)+(0.0588P)^2^] where P=(Fo^2^+2Fc^2^)/3'
_refine_ls_weighting_scheme calc
_refine_ls_wR_factor_all 0.1156
_refine_ls_wR_factor_obs 0.1024
_reflns_number_observed 7586
_reflns_number_total 11061
_reflns_observed_criterion I>2\s(I)
_cod_data_source_file da1056.cif
_cod_data_source_block 98135
_cod_depositor_comments
;
The following automatic conversions were performed:
'_symmetry_cell_setting' value 'Monoclinic' changed to 'monoclinic'
according to '/home/saulius/struct/CIF-dictionaries/cif_core.dic'
dictionary named 'cif_core.dic' version 2.4.1 from 2010-06-29.

Automatic conversion script
Id: cif_fix_enum 1527 2010-12-29 10:47:43Z saulius 

The following automatic conversions were performed:

'_chemical_melting_point' value 'not measured' was changed to '?' -
the value is undefined or not given.

Automatic conversion script
Id: cif_fix_values 1715 2011-07-08 13:25:40Z adriana 

The following automatic conversions were performed:

'_exptl_crystal_density_meas' value 'not measured' was changed to '?'
- the value is perceived as not measured.

Automatic conversion script
Id: cif_fix_values 3008 2015-01-20 13:52:24Z robertas 

The following automatic conversions were performed:

'_refine_ls_weighting_scheme' value 'calc w =
1/[\s^2^(Fo^2^)+(0.0588P)^2^] where P=(Fo^2^+2Fc^2^)/3' was changed
to 'calc'. New tag '_refine_ls_weighting_details' was created. The
value of the new tag was set to 'w = 1/[\s^2^(Fo^2^)+(0.0588P)^2^]
where P=(Fo^2^+2Fc^2^)/3'.

Automatic conversion script
Id: cif_fix_values 3143 2015-03-26 13:38:13Z robertas 
;
_cod_original_sg_symbol_H-M 'C 2/c'
_cod_database_code 2008341
_cod_database_fobs_code 2008341

loop_
_symmetry_equiv_pos_as_xyz
'x, y, z'
'-x, y, -z+1/2'
'x+1/2, y+1/2, z'
'-x+1/2, y+1/2, -z+1/2'
'-x, -y, -z'
'x, -y, z-1/2'
'-x+1/2, -y+1/2, -z'
'x+1/2, -y+1/2, z-1/2'

loop_
_atom_site_aniso_label
_atom_site_aniso_U_11
_atom_site_aniso_U_22
_atom_site_aniso_U_33
_atom_site_aniso_U_12
_atom_site_aniso_U_13
_atom_site_aniso_U_23
Mo1 0.0313(4) 0.0514(4) 0.0216(3) -0.0010(3) -0.0007(3) -0.0018(3)
Mo2 0.0334(4) 0.0462(4) 0.0231(3) -0.0016(3) 0.0002(3) 0.0012(3)
Mo3 0.0244(3) 0.0543(4) 0.0284(3) -0.0029(3) 0.0051(3) 0.0029(3)
Mo4 0.0265(3) 0.0520(4) 0.0274(3) -0.0012(3) -0.0052(3) -0.0029(3)
Mo5 0.0194(3) 0.0570(4) 0.0338(4) -0.0015(3) 0.0014(3) -0.0035(3)
Mo6 0.0262(4) 0.0436(4) 0.0362(4) -0.0042(3) -0.0001(3) -0.0012(3)
As1 0.0217(4) 0.0451(5) 0.0258(4) 0.0018(3) 0.0017(3) -0.0016(3)
As2 0.0228(4) 0.0455(5) 0.0228(4) -0.0030(3) -0.0012(3) 0.0009(3)
O1 0.028(3) 0.044(3) 0.024(2) 0.002(2) 0.002(2) -0.002(2)
O2 0.021(2) 0.045(3) 0.032(3) 0.001(2) 0.000(2) 0.003(2)
O3 0.029(3) 0.048(3) 0.023(2) -0.004(2) 0.001(2) 0.000(2)
O4 0.040(3) 0.055(3) 0.028(3) -0.009(2) -0.007(2) 0.002(2)
O5 0.038(3) 0.070(4) 0.030(3) -0.006(3) 0.007(2) -0.007(3)
O6 0.041(3) 0.057(3) 0.030(3) 0.002(3) -0.003(2) 0.000(2)
O7 0.039(4) 0.043(4) 0.026(4) 0.000 0.004(3) 0.000
O8 0.038(3) 0.053(3) 0.033(3) -0.009(2) 0.000(2) 0.003(2)
O9 0.048(3) 0.056(3) 0.024(3) 0.007(3) -0.003(2) 0.005(2)
O10 0.025(3) 0.042(3) 0.024(2) 0.000(2) -0.001(2) -0.002(2)
O11 0.034(3) 0.063(3) 0.031(3) 0.000(3) 0.007(2) 0.002(3)
O12 0.032(3) 0.060(3) 0.041(3) -0.007(3) 0.007(2) -0.001(3)
O13 0.035(3) 0.051(3) 0.049(3) -0.007(2) 0.005(2) 0.006(3)
O14 0.025(4) 0.038(4) 0.050(4) 0.000 -0.004(3) 0.000
O15 0.041(3) 0.048(3) 0.047(3) -0.005(3) 0.005(2) -0.006(3)
O16 0.023(3) 0.050(3) 0.028(3) -0.002(2) -0.001(2) 0.000(2)
O17 0.026(3) 0.041(3) 0.027(2) -0.003(2) 0.002(2) -0.004(2)
O18 0.020(3) 0.047(3) 0.036(3) -0.007(2) -0.001(2) 0.001(2)
O19 0.031(3) 0.067(4) 0.049(3) -0.009(3) 0.006(2) -0.004(3)
O20 0.023(3) 0.082(4) 0.042(3) 0.009(3) -0.005(2) -0.005(3)
O21 0.022(3) 0.058(3) 0.039(3) 0.001(2) 0.005(2) -0.004(2)
O22 0.025(3) 0.050(3) 0.024(2) 0.003(2) -0.002(2) 0.001(2)
O23 0.038(3) 0.057(3) 0.035(3) 0.003(3) -0.007(2) -0.008(3)
O24 0.030(3) 0.069(4) 0.038(3) 0.004(3) -0.009(2) 0.002(3)
C1 0.033(4) 0.043(4) 0.028(4) 0.004(4) 0.005(3) 0.003(3)
C2 0.038(5) 0.063(5) 0.035(4) 0.008(4) 0.008(3) -0.003(4)
C3 0.053(6) 0.066(6) 0.054(5) 0.021(5) 0.021(4) 0.008(5)
C4 0.072(7) 0.038(5) 0.061(6) 0.001(5) 0.025(5) -0.011(4)
C5 0.084(7) 0.036(5) 0.048(5) -0.009(5) 0.009(5) -0.013(4)
C6 0.050(5) 0.047(5) 0.029(4) 0.000(4) 0.007(3) 0.000(4)
C7 0.112(10) 0.061(7) 0.135(10) -0.011(7) 0.065(8) -0.040(7)
N1 0.221(15) 0.115(9) 0.249(15) -0.039(9) 0.157(12) -0.118(10)
C8 0.030(4) 0.046(5) 0.032(4) -0.005(3) -0.002(3) -0.002(4)
C9 0.049(5) 0.061(5) 0.035(4) -0.013(4) -0.004(4) 0.005(4)
C10 0.041(5) 0.072(6) 0.031(4) -0.010(4) -0.009(3) -0.010(4)
C11 0.038(5) 0.047(5) 0.041(5) -0.010(4) -0.003(4) -0.005(4)
C12 0.035(4) 0.042(5) 0.054(5) -0.008(4) 0.005(4) -0.002(4)
C13 0.030(4) 0.044(4) 0.031(4) -0.001(3) -0.002(3) -0.001(3)
C14 0.041(5) 0.065(6) 0.054(5) -0.012(5) 0.001(4) -0.005(5)
N2 0.053(5) 0.084(6) 0.069(5) -0.025(4) 0.004(4) -0.019(5)
N3 0.105(7) 0.062(5) 0.033(4) -0.025(5) 0.016(4) -0.002(4)
C15 0.167(13) 0.075(7) 0.054(6) -0.037(8) 0.048(7) 0.002(6)
C16 0.145(13) 0.115(10) 0.073(8) -0.078(9) 0.037(8) -0.013(7)
C17 0.143(15) 0.127(12) 0.158(15) -0.026(11) 0.043(12) -0.001(11)
C18 0.22(2) 0.194(18) 0.147(15) -0.116(16) 0.054(14) -0.053(13)
C19 0.112(9) 0.048(5) 0.038(5) 0.020(6) 0.015(5) 0.010(4)
C20 0.088(8) 0.075(7) 0.063(6) 0.008(6) -0.007(6) 0.013(5)
C21 0.102(10) 0.152(12) 0.075(8) 0.046(9) 0.005(7) 0.028(8)
C22 0.091(12) 0.202(17) 0.208(18) -0.001(12) -0.006(12) 0.035(15)
C23 0.078(7) 0.081(7) 0.040(5) -0.015(6) -0.021(5) 0.021(5)
C24 0.145(12) 0.095(8) 0.076(8) 0.079(8) 0.011(7) 0.002(7)
C24' 0.145(12) 0.095(8) 0.076(8) 0.079(8) 0.011(7) 0.002(7)
C27 0.132(10) 0.105(9) 0.045(6) -0.069(8) 0.024(6) -0.031(6)
C28 0.251(18) 0.100(10) 0.093(9) -0.096(11) 0.096(10) -0.049(8)
C29 0.141(13) 0.121(11) 0.098(10) -0.002(9) 0.029(8) -0.022(9)
C30 0.218(17) 0.053(7) 0.107(10) 0.012(9) -0.026(10) 0.014(7)
N4 0.027(4) 0.068(5) 0.056(4) 0.012(3) 0.006(3) -0.009(4)
C31 0.028(4) 0.068(6) 0.058(5) 0.008(4) 0.005(4) -0.014(5)
C32 0.041(5) 0.098(7) 0.064(6) 0.021(5) 0.001(4) -0.003(6)
C33 0.063(6) 0.072(6) 0.055(6) 0.010(5) -0.004(5) -0.006(5)
C34 0.076(8) 0.122(9) 0.072(7) 0.004(7) -0.026(6) 0.009(7)
C35 0.034(5) 0.060(5) 0.062(5) 0.007(4) 0.007(4) -0.003(5)
C36 0.049(6) 0.079(7) 0.065(6) -0.001(5) 0.025(5) -0.001(5)
C37 0.062(7) 0.127(9) 0.052(6) -0.004(6) 0.004(5) -0.018(6)
C38 0.081(8) 0.130(10) 0.070(7) -0.029(7) 0.023(6) 0.002(7)
C39 0.045(6) 0.073(7) 0.076(6) 0.020(5) 0.008(5) -0.007(5)
C40 0.079(8) 0.064(7) 0.105(9) -0.006(6) 0.028(6) -0.010(6)
C41 0.085(10) 0.190(16) 0.204(17) -0.004(11) -0.015(10) -0.112(14)
C42 0.109(11) 0.080(8) 0.213(16) 0.015(8) -0.054(11) -0.050(9)
C43 0.026(5) 0.106(8) 0.082(7) -0.007(5) 0.011(4) -0.026(6)
C44 0.065(8) 0.142(11) 0.142(11) -0.060(8) 0.040(7) -0.076(9)
C44' 0.065(8) 0.142(11) 0.142(11) -0.060(8) 0.040(7) -0.076(9)

loop_
_atom_site_label
_atom_site_fract_x
_atom_site_fract_y
_atom_site_fract_z
_atom_site_U_iso_or_equiv
_atom_site_thermal_displace_type
_atom_site_calc_flag
_atom_site_refinement_flags
_atom_site_occupancy
_atom_site_disorder_group
_atom_site_type_symbol
Mo1 0.49402(2) 0.43165(4) 0.10969(2) 0.0348(2) Uani d . 1 . Mo
Mo2 0.52727(2) 0.57586(4) 0.18903(2) 0.0343(2) Uani d . 1 . Mo
Mo3 0.61039(2) 0.43080(4) 0.15598(2) 0.0357(2) Uani d . 1 . Mo
Mo4 0.40069(2) 0.27824(4) 0.14423(2) 0.0353(2) Uani d . 1 . Mo
Mo5 0.35219(2) 0.27589(4) 0.25604(2) 0.0367(2) Uani d . 1 . Mo
Mo6 0.43627(2) 0.13409(4) 0.22412(2) 0.0353(2) Uani d . 1 . Mo
As1 0.53389(2) 0.25539(4) 0.17360(2) 0.0309(2) Uani d . 1 . As
As2 0.58023(3) 0.45364(4) 0.28309(2) 0.0304(2) Uani d . 1 . As
O1 0.4722(2) 0.4710(3) 0.18563(14) 0.0322(11) Uani d . 1 . O
O2 0.5415(2) 0.3522(3) 0.15833(15) 0.0326(11) Uani d . 1 . O
O3 0.5503(2) 0.4984(3) 0.13729(14) 0.0332(11) Uani d . 1 . O
O4 0.4423(2) 0.3565(3) 0.1177(2) 0.0408(12) Uani d . 1 . O
O5 0.5243(2) 0.3932(3) 0.0624(2) 0.0460(13) Uani d . 1 . O
O6 0.4625(2) 0.5096(3) 0.0858(2) 0.0427(13) Uani d . 1 . O
O7 0.5000 0.5930(4) 0.2500 0.036(2) Uani d S 1 . O
O8 0.5794(2) 0.6328(3) 0.1901(2) 0.0415(12) Uani d . 1 . O
O9 0.4884(2) 0.6302(3) 0.1540(2) 0.0429(13) Uani d . 1 . O
O10 0.5713(2) 0.4750(3) 0.22486(14) 0.0304(11) Uani d . 1 . O
O11 0.6240(2) 0.3952(3) 0.1011(2) 0.0427(13) Uani d . 1 . O
O12 0.6509(2) 0.5076(3) 0.1624(2) 0.0444(13) Uani d . 1 . O
O13 0.4004(2) 0.0785(3) 0.2613(2) 0.0451(13) Uani d . 1 . O
O14 0.5000 0.1167(4) 0.2500 0.038(2) Uani d S 1 . O
O15 0.4376(2) 0.0778(3) 0.1737(2) 0.0453(13) Uani d . 1 . O
O16 0.4315(2) 0.2370(3) 0.27714(15) 0.0337(11) Uani d . 1 . O
O17 0.4731(2) 0.2357(3) 0.18307(15) 0.0314(11) Uani d . 1 . O
O18 0.3814(2) 0.2104(3) 0.2013(2) 0.0342(11) Uani d . 1 . O
O19 0.3281(2) 0.1976(3) 0.2863(2) 0.0487(14) Uani d . 1 . O
O20 0.3021(2) 0.3131(3) 0.2264(2) 0.0487(14) Uani d . 1 . O
O21 0.3610(2) 0.3513(3) 0.3045(2) 0.0396(12) Uani d . 1 . O
O22 0.4028(2) 0.3572(3) 0.21044(14) 0.0331(11) Uani d . 1 . O
O23 0.4076(2) 0.2016(3) 0.1052(2) 0.0436(13) Uani d . 1 . O
O24 0.3440(2) 0.3146(3) 0.1297(2) 0.0456(13) Uani d . 1 . O
C1 0.5558(3) 0.1876(4) 0.1229(2) 0.034(2) Uani d . 1 . C
C2 0.6054(3) 0.1842(5) 0.1106(3) 0.045(2) Uani d . 1 . C
H2A 0.6292(3) 0.2157(5) 0.1271(3) 0.054 Uiso calc R 1 . H
C3 0.6201(3) 0.1340(5) 0.0736(3) 0.058(2) Uani d . 1 . C
H3A 0.6539(3) 0.1312(5) 0.0647(3) 0.069 Uiso calc R 1 . H
C4 0.5853(4) 0.0885(5) 0.0503(3) 0.057(2) Uani d . 1 . C
C5 0.5355(4) 0.0912(4) 0.0632(3) 0.056(2) Uani d . 1 . C
H5A 0.5120(4) 0.0587(4) 0.0472(3) 0.067 Uiso calc R 1 . H
C6 0.5203(3) 0.1409(4) 0.0993(2) 0.042(2) Uani d . 1 . C
H6A 0.4864(3) 0.1436(4) 0.1080(2) 0.050 Uiso calc R 1 . H
C7 0.5990(5) 0.0375(6) 0.0107(5) 0.103(4) Uani d . 1 . C
N1 0.6094(5) -0.0016(7) -0.0210(5) 0.195(7) Uani d . 1 . N
C8 0.6318(3) 0.5209(4) 0.3079(2) 0.036(2) Uani d . 1 . C
C9 0.6437(3) 0.5139(5) 0.3562(3) 0.048(2) Uani d . 1 . C
H9A 0.6277(3) 0.4756(5) 0.3757(3) 0.058 Uiso calc R 1 . H
C10 0.6799(3) 0.5648(5) 0.3751(3) 0.048(2) Uani d . 1 . C
H10A 0.6879(3) 0.5623(5) 0.4080(3) 0.058 Uiso calc R 1 . H
C11 0.7040(3) 0.6189(4) 0.3458(3) 0.042(2) Uani d . 1 . C
C12 0.6923(3) 0.6235(4) 0.2977(3) 0.044(2) Uani d . 1 . C
H12A 0.7091(3) 0.6605(4) 0.2780(3) 0.052 Uiso calc R 1 . H
C13 0.6564(2) 0.5745(4) 0.2784(2) 0.035(2) Uani d . 1 . C
H13A 0.6486(2) 0.5773(4) 0.2454(2) 0.042 Uiso calc R 1 . H
C14 0.7399(3) 0.6711(5) 0.3673(3) 0.053(2) Uani d . 1 . C
N2 0.7681(3) 0.7138(5) 0.3849(3) 0.069(2) Uani d . 1 . N
N3 0.5599(3) 0.7409(4) 0.0468(2) 0.066(2) Uani d D 1 . N
C15 0.5959(4) 0.7859(6) 0.0152(3) 0.098(4) Uani d D 1 . C
H15A 0.5969(4) 0.7587(6) -0.0160(3) 0.118 Uiso calc R 1 . H
H15B 0.5823(4) 0.8398(6) 0.0098(3) 0.118 Uiso calc R 1 . H
C16 0.6480(4) 0.7947(7) 0.0327(4) 0.111(5) Uani d D 1 . C
H16A 0.6611(4) 0.7427(7) 0.0434(4) 0.133 Uiso calc R 1 . H
H16B 0.6493(4) 0.8322(7) 0.0598(4) 0.133 Uiso calc R 1 . H
C17 0.6797(5) 0.8271(9) -0.0100(5) 0.143(6) Uani d D 1 . C
H17A 0.6859(5) 0.7839(9) -0.0331(5) 0.171 Uiso calc R 1 . H
H17B 0.6613(5) 0.8700(9) -0.0265(5) 0.171 Uiso calc R 1 . H
C18 0.7259(6) 0.8573(10) 0.0074(5) 0.188(9) Uani d D 1 . C
H18A 0.7455(6) 0.8775(10) -0.0192(5) 0.282 Uiso calc R 1 . H
H18B 0.7441(6) 0.8146(10) 0.0235(5) 0.282 Uiso calc R 1 . H
H18C 0.7196(6) 0.9005(10) 0.0300(5) 0.282 Uiso calc R 1 . H
C19 0.5094(3) 0.7466(5) 0.0226(3) 0.066(3) Uani d D 1 . C
H19B 0.5013(3) 0.8035(5) 0.0184(3) 0.079 Uiso calc R 1 . H
H19C 0.5123(3) 0.7231(5) -0.0096(3) 0.079 Uiso calc R 1 . H
C20 0.4669(3) 0.7074(6) 0.0473(3) 0.076(3) Uani d D 1 . C
H20B 0.4659(3) 0.7252(6) 0.0809(3) 0.091 Uiso calc R 1 . H
H20C 0.4718(3) 0.6490(6) 0.0471(3) 0.091 Uiso calc R 1 . H
C21 0.4181(4) 0.7276(8) 0.0231(4) 0.110(4) Uani d D 1 . C
H21A 0.4174(4) 0.7857(8) 0.0176(4) 0.132 Uiso calc R 1 . H
H21B 0.4179(4) 0.7017(8) -0.0086(4) 0.132 Uiso calc R 1 . H
C22 0.3734(5) 0.7060(10) 0.0469(6) 0.167(7) Uani d D 1 . C
H22A 0.3449(5) 0.7223(10) 0.0276(6) 0.251 Uiso calc R 1 . H
H22B 0.3721(5) 0.7327(10) 0.0779(6) 0.251 Uiso calc R 1 . H
H22C 0.3726(5) 0.6483(10) 0.0516(6) 0.251 Uiso calc R 1 . H
C23 0.5751(4) 0.6548(5) 0.0532(3) 0.067(3) Uani d D 1 . C
H23B 0.6079(4) 0.6534(5) 0.0690(3) 0.080 Uiso calc R 1 1 H
H23C 0.5511(4) 0.6286(5) 0.0746(3) 0.080 Uiso calc R 1 1 H
C24 0.5782(4) 0.6073(6) 0.0077(4) 0.105(4) Uani d PD 0.28(3) 1 C
H24B 0.5884(4) 0.6403(6) -0.0197(4) 0.126 Uiso calc PR 0.28(3) 1 H
H24C 0.5468(4) 0.5796(6) 0.0003(4) 0.126 Uiso calc PR 0.28(3) 1 H
C25 0.622(2) 0.546(3) 0.0242(13) 0.15(3) Uiso d PD 0.28(3) 1 C
H25C 0.650(2) 0.576(3) 0.0375(13) 0.185 Uiso calc PR 0.28(3) 1 H
H25D 0.609(2) 0.510(3) 0.0493(13) 0.185 Uiso calc PR 0.28(3) 1 H
C26 0.6373(13) 0.5008(18) -0.0157(10) 0.067(13) Uiso d PD 0.28(3) 1 C
H26D 0.6634(13) 0.4638(18) -0.0059(10) 0.101 Uiso calc PR 0.28(3) 1 H
H26E 0.6501(13) 0.5367(18) -0.0403(10) 0.101 Uiso calc PR 0.28(3) 1 H
H26F 0.6091(13) 0.4708(18) -0.0286(10) 0.101 Uiso calc PR 0.28(3) 1 H
C24' 0.5782(4) 0.6073(6) 0.0077(4) 0.105(4) Uani d PD 0.72(3) 2 C
H24D 0.5927(6) 0.6419(8) -0.0171(7) 0.126 Uiso calc PR 0.72(3) 2 H
H24E 0.5440(6) 0.5941(8) -0.0024(7) 0.126 Uiso calc PR 0.72(3) 2 H
C25' 0.6078(6) 0.5311(8) 0.0091(7) 0.094(7) Uiso d PD 0.72(3) 2 C
H25A 0.6063(6) 0.5077(8) 0.0414(7) 0.112 Uiso calc PR 0.72(3) 2 H
H25B 0.5935(6) 0.4923(8) -0.0136(7) 0.112 Uiso calc PR 0.72(3) 2 H
C26' 0.6602(6) 0.5481(13) -0.0036(7) 0.127(8) Uiso d PD 0.72(3) 2 C
H26A 0.6794(6) 0.4987(13) -0.0027(7) 0.190 Uiso calc PR 0.72(3) 2 H
H26B 0.6742(6) 0.5862(13) 0.0192(7) 0.190 Uiso calc PR 0.72(3) 2 H
H26C 0.6615(6) 0.5708(13) -0.0357(7) 0.190 Uiso calc PR 0.72(3) 2 H
C27 0.5586(4) 0.7732(6) 0.0965(3) 0.094(4) Uani d D 1 . C
H27A 0.5921(4) 0.7668(6) 0.1105(3) 0.113 Uiso calc R 1 . H
H27B 0.5357(4) 0.7399(6) 0.1154(3) 0.113 Uiso calc R 1 . H
C28 0.5433(6) 0.8590(6) 0.1026(4) 0.148(7) Uani d D 1 . C
H28A 0.5080(6) 0.8668(6) 0.0941(4) 0.178 Uiso calc R 1 . H
H28B 0.5640(6) 0.8947(6) 0.0830(4) 0.178 Uiso calc R 1 . H
C29 0.5528(5) 0.8742(7) 0.1596(4) 0.120(5) Uani d D 1 . C
H29A 0.5326(5) 0.8368(7) 0.1786(4) 0.144 Uiso calc R 1 . H
H29B 0.5881(5) 0.8655(7) 0.1675(4) 0.144 Uiso calc R 1 . H
C30 0.5390(5) 0.9544(6) 0.1700(4) 0.126(5) Uani d D 1 . C
H30A 0.5443(5) 0.9650(6) 0.2039(4) 0.189 Uiso calc R 1 . H
H30B 0.5039(5) 0.9623(6) 0.1621(4) 0.189 Uiso calc R 1 . H
H30C 0.5593(5) 0.9909(6) 0.1511(4) 0.189 Uiso calc R 1 . H
N4 0.2003(2) 0.4580(4) 0.3188(2) 0.050(2) Uani d D 1 . N
C31 0.2255(3) 0.4417(5) 0.2710(2) 0.051(2) Uani d D 1 . C
H31A 0.2587(3) 0.4666(5) 0.2716(2) 0.062 Uiso calc R 1 . H
H31B 0.2304(3) 0.3836(5) 0.2679(2) 0.062 Uiso calc R 1 . H
C32 0.1981(3) 0.4712(6) 0.2272(3) 0.068(3) Uani d D 1 . C
H32A 0.1636(3) 0.4511(6) 0.2278(3) 0.081 Uiso calc R 1 . H
H32B 0.1969(3) 0.5300(6) 0.2277(3) 0.081 Uiso calc R 1 . H
C33 0.2229(3) 0.4438(5) 0.1823(3) 0.064(2) Uani d D 1 . C
H33A 0.2234(3) 0.3850(5) 0.1816(3) 0.076 Uiso calc R 1 . H
H33B 0.2576(3) 0.4627(5) 0.1822(3) 0.076 Uiso calc R 1 . H
C34 0.1966(4) 0.4744(7) 0.1377(3) 0.090(3) Uani d D 1 . C
H34A 0.2139(4) 0.4552(7) 0.1094(3) 0.135 Uiso calc R 1 . H
H34B 0.1965(4) 0.5326(7) 0.1379(3) 0.135 Uiso calc R 1 . H
H34C 0.1623(4) 0.4549(7) 0.1373(3) 0.135 Uiso calc R 1 . H
C35 0.2339(3) 0.4237(5) 0.3576(3) 0.052(2) Uani d D 1 . C
H35A 0.2416(3) 0.3679(5) 0.3492(3) 0.062 Uiso calc R 1 . H
H35B 0.2656(3) 0.4535(5) 0.3572(3) 0.062 Uiso calc R 1 . H
C36 0.2142(3) 0.4249(6) 0.4076(3) 0.064(3) Uani d D 1 . C
H36A 0.1857(3) 0.3882(6) 0.4102(3) 0.077 Uiso calc R 1 . H
H36B 0.2026(3) 0.4791(6) 0.4156(3) 0.077 Uiso calc R 1 . H
C37 0.2549(3) 0.3995(7) 0.4429(3) 0.080(3) Uani d D 1 . C
H37A 0.2695(3) 0.3488(7) 0.4318(3) 0.096 Uiso calc R 1 . H
H37B 0.2815(3) 0.4401(7) 0.4427(3) 0.096 Uiso calc R 1 . H
C38 0.2373(4) 0.3890(7) 0.4930(3) 0.094(4) Uani d D 1 . C
H38A 0.2652(4) 0.3729(7) 0.5132(3) 0.140 Uiso calc R 1 . H
H38B 0.2116(4) 0.3479(7) 0.4938(3) 0.140 Uiso calc R 1 . H
H38C 0.2237(4) 0.4393(7) 0.5047(3) 0.140 Uiso calc R 1 . H
C39 0.1937(3) 0.5473(5) 0.3258(3) 0.065(3) Uani d D 1 . C
H39A 0.1712(3) 0.5675(5) 0.3007(3) 0.078 Uiso calc R 1 . H
H39B 0.1773(3) 0.5562(5) 0.3568(3) 0.078 Uiso calc R 1 . H
C40 0.2399(4) 0.5944(5) 0.3248(4) 0.083(3) Uani d D 1 . C
H40A 0.2676(4) 0.5575(5) 0.3316(4) 0.099 Uiso calc R 1 . H
H40B 0.2444(4) 0.6133(5) 0.2917(4) 0.099 Uiso calc R 1 . H
C41 0.2457(5) 0.6609(8) 0.3551(6) 0.160(7) Uani d D 1 . C
H41A 0.2443(5) 0.6413(8) 0.3883(6) 0.191 Uiso calc R 1 . H
H41B 0.2165(5) 0.6956(8) 0.3503(6) 0.191 Uiso calc R 1 . H
C42 0.2906(4) 0.7115(6) 0.3507(5) 0.134(6) Uani d D 1 . C
H42A 0.2890(4) 0.7547(6) 0.3740(5) 0.201 Uiso calc R 1 . H
H42B 0.2922(4) 0.7338(6) 0.3186(5) 0.201 Uiso calc R 1 . H
H42C 0.3202(4) 0.6792(6) 0.3567(5) 0.201 Uiso calc R 1 . H
C43 0.1492(3) 0.4207(5) 0.3213(3) 0.071(3) Uani d D 1 . C
H43A 0.1350(3) 0.4321(5) 0.3530(3) 0.086 Uiso calc R 1 3 H
H43B 0.1277(3) 0.4469(5) 0.2974(3) 0.086 Uiso calc R 1 3 H
C44 0.1469(3) 0.3337(6) 0.3132(4) 0.116(5) Uani d PD 0.39(2) 3 C
H44A 0.1572(3) 0.3026(6) 0.3415(4) 0.140 Uiso calc PR 0.39(2) 3 H
H44B 0.1661(3) 0.3167(6) 0.2850(4) 0.140 Uiso calc PR 0.39(2) 3 H
C45 0.0849(6) 0.3312(12) 0.3038(9) 0.061(8) Uiso d PD 0.39(2) 3 C
H45C 0.0667(6) 0.3423(12) 0.3336(9) 0.074 Uiso calc PR 0.39(2) 3 H
H45D 0.0750(6) 0.3709(12) 0.2796(9) 0.074 Uiso calc PR 0.39(2) 3 H
C46 0.0747(8) 0.2507(14) 0.2870(10) 0.076(9) Uiso d PD 0.39(2) 3 C
H46D 0.0391(8) 0.2449(14) 0.2808(10) 0.114 Uiso calc PR 0.39(2) 3 H
H46E 0.0849(8) 0.2123(14) 0.3114(10) 0.114 Uiso calc PR 0.39(2) 3 H
H46F 0.0931(8) 0.2408(14) 0.2576(10) 0.114 Uiso calc PR 0.39(2) 3 H
C44' 0.1469(3) 0.3337(6) 0.3132(4) 0.116(5) Uani d PD 0.61(2) 4 C
H44C 0.1729(5) 0.3091(9) 0.3334(5) 0.140 Uiso calc PR 0.61(2) 4 H
H44D 0.1565(5) 0.3240(9) 0.2797(5) 0.140 Uiso calc PR 0.61(2) 4 H
C45' 0.0992(5) 0.2886(9) 0.3220(5) 0.065(5) Uiso d PD 0.61(2) 4 C
H45A 0.1062(5) 0.2320(9) 0.3290(5) 0.078 Uiso calc PR 0.61(2) 4 H
H45B 0.0810(5) 0.3118(9) 0.3493(5) 0.078 Uiso calc PR 0.61(2) 4 H
C46' 0.0690(5) 0.2961(12) 0.2768(5) 0.073(6) Uiso d PD 0.61(2) 4 C
H46A 0.0375(5) 0.2679(12) 0.2805(5) 0.110 Uiso calc PR 0.61(2) 4 H
H46B 0.0875(5) 0.2731(12) 0.2502(5) 0.110 Uiso calc PR 0.61(2) 4 H
H46C 0.0624(5) 0.3524(12) 0.2703(5) 0.110 Uiso calc PR 0.61(2) 4 H

loop_
_atom_type_symbol
_atom_type_description
_atom_type_scat_dispersion_real
_atom_type_scat_dispersion_imag
_atom_type_scat_source
C C 0.0033 0.0016 'International Tables Vol C Tables 4.2.6.8 and 6.1.1.4'
H H 0.0000 0.0000 'International Tables Vol C Tables 4.2.6.8 and 6.1.1.4'
N N 0.0061 0.0033 'International Tables Vol C Tables 4.2.6.8 and 6.1.1.4'
O O 0.0106 0.0060 'International Tables Vol C Tables 4.2.6.8 and 6.1.1.4'
As As 0.0499 2.0058 'International Tables Vol C Tables 4.2.6.8 and 6.1.1.4'
Mo Mo -1.6832 0.6857 'International Tables Vol C Tables 4.2.6.8 and 6.1.1.4'

loop_
_geom_angle_atom_site_label_1
_geom_angle_atom_site_label_2
_geom_angle_atom_site_label_3
_geom_angle_site_symmetry_1
_geom_angle_site_symmetry_3
_geom_angle
O5 Mo1 O6 . . 103.1(2)
O5 Mo1 O4 . . 101.3(2)
O6 Mo1 O4 . . 101.2(2)
O5 Mo1 O3 . . 98.5(2)
O6 Mo1 O3 . . 95.6(2)
O4 Mo1 O3 . . 150.3(2)
O5 Mo1 O2 . . 88.6(2)
O6 Mo1 O2 . . 163.8(2)
O4 Mo1 O2 . . 87.2(2)
O3 Mo1 O2 . . 71.4(2)
O5 Mo1 O1 . . 163.7(2)
O6 Mo1 O1 . . 90.9(2)
O4 Mo1 O1 . . 83.8(2)
O3 Mo1 O1 . . 71.5(2)
O2 Mo1 O1 . . 76.2(2)
O9 Mo2 O8 . . 102.4(2)
O9 Mo2 O7 . . 101.6(2)
O8 Mo2 O7 . . 102.8(2)
O9 Mo2 O3 . . 96.9(2)
O8 Mo2 O3 . . 96.8(2)
O7 Mo2 O3 . . 149.3(2)
O9 Mo2 O10 . . 164.9(2)
O8 Mo2 O10 . . 89.0(2)
O7 Mo2 O10 . . 85.3(2)
O3 Mo2 O10 . . 71.6(2)
O9 Mo2 O1 . . 89.5(2)
O8 Mo2 O1 . . 164.3(2)
O7 Mo2 O1 . . 84.4(2)
O3 Mo2 O1 . . 71.4(2)
O10 Mo2 O1 . . 77.66(15)
O11 Mo3 O12 . . 102.9(2)
O11 Mo3 O21 . 2_655 101.1(2)
O12 Mo3 O21 . 2_655 102.3(2)
O11 Mo3 O3 . . 97.9(2)
O12 Mo3 O3 . . 96.5(2)
O21 Mo3 O3 2_655 . 149.4(2)
O11 Mo3 O2 . . 90.0(2)
O12 Mo3 O2 . . 163.7(2)
O21 Mo3 O2 2_655 . 84.5(2)
O3 Mo3 O2 . . 71.6(2)
O11 Mo3 O10 . . 165.6(2)
O12 Mo3 O10 . . 87.8(2)
O21 Mo3 O10 2_655 . 85.6(2)
O3 Mo3 O10 . . 71.1(2)
O2 Mo3 O10 . . 77.9(2)
O24 Mo4 O23 . . 102.7(2)
O24 Mo4 O4 . . 101.1(2)
O23 Mo4 O4 . . 102.0(2)
O24 Mo4 O18 . . 99.1(2)
O23 Mo4 O18 . . 96.4(2)
O4 Mo4 O18 . . 148.8(2)
O24 Mo4 O22 . . 90.4(2)
O23 Mo4 O22 . . 163.9(2)
O4 Mo4 O22 . . 84.4(2)
O18 Mo4 O22 . . 72.0(2)
O24 Mo4 O17 . . 166.1(2)
O23 Mo4 O17 . . 88.6(2)
O4 Mo4 O17 . . 84.3(2)
O18 Mo4 O17 . . 71.2(2)
O22 Mo4 O17 . . 77.27(15)
O19 Mo5 O20 . . 103.0(2)
O19 Mo5 O21 . . 102.1(2)
O20 Mo5 O21 . . 101.9(2)
O19 Mo5 O18 . . 96.2(2)
O20 Mo5 O18 . . 97.8(2)
O21 Mo5 O18 . . 149.2(2)
O19 Mo5 O16 . . 90.5(2)
O20 Mo5 O16 . . 163.8(2)
O21 Mo5 O16 . . 83.7(2)
O18 Mo5 O16 . . 71.5(2)
O19 Mo5 O22 . . 163.8(2)
O20 Mo5 O22 . . 88.9(2)
O21 Mo5 O22 . . 85.9(2)
O18 Mo5 O22 . . 71.0(2)
O16 Mo5 O22 . . 76.27(15)
O15 Mo6 O13 . . 102.5(2)
O15 Mo6 O14 . . 102.3(2)
O13 Mo6 O14 . . 101.4(2)
O15 Mo6 O18 . . 96.0(2)
O13 Mo6 O18 . . 97.1(2)
O14 Mo6 O18 . . 150.4(2)
O15 Mo6 O16 . . 164.4(2)
O13 Mo6 O16 . . 89.0(2)
O14 Mo6 O16 . . 85.4(2)
O18 Mo6 O16 . . 71.9(2)
O15 Mo6 O17 . . 89.2(2)
O13 Mo6 O17 . . 164.9(2)
O14 Mo6 O17 . . 85.1(2)
O18 Mo6 O17 . . 72.0(2)
O16 Mo6 O17 . . 77.8(2)
O17 As1 O2 . . 110.2(2)
O17 As1 O16 . 2_655 111.6(2)
O2 As1 O16 . 2_655 108.3(2)
O17 As1 C1 . . 107.5(3)
O2 As1 C1 . . 110.2(2)
O16 As1 C1 2_655 . 109.1(3)
O10 As2 O1 . 2_655 110.4(2)
O10 As2 O22 . 2_655 110.1(2)
O1 As2 O22 2_655 2_655 109.6(2)
O10 As2 C8 . . 109.1(3)
O1 As2 C8 2_655 . 108.4(3)
O22 As2 C8 2_655 . 109.2(3)
As2 O1 Mo2 2_655 . 130.5(2)
As2 O1 Mo1 2_655 . 130.2(2)
Mo2 O1 Mo1 . . 95.2(2)
As1 O2 Mo3 . . 131.5(2)
As1 O2 Mo1 . . 129.8(2)
Mo3 O2 Mo1 . . 95.6(2)
Mo1 O3 Mo3 . . 112.4(2)
Mo1 O3 Mo2 . . 113.1(2)
Mo3 O3 Mo2 . . 114.4(2)
Mo4 O4 Mo1 . . 162.2(3)
Mo2 O7 Mo2 2_655 . 162.4(4)
As2 O10 Mo2 . . 130.6(2)
As2 O10 Mo3 . . 132.3(2)
Mo2 O10 Mo3 . . 96.08(15)
Mo6 O14 Mo6 2_655 . 162.1(4)
As1 O16 Mo6 2_655 . 129.5(2)
As1 O16 Mo5 2_655 . 131.7(2)
Mo6 O16 Mo5 . . 95.8(2)
As1 O17 Mo6 . . 130.2(2)
As1 O17 Mo4 . . 132.2(2)
Mo6 O17 Mo4 . . 95.7(2)
Mo4 O18 Mo5 . . 112.9(2)
Mo4 O18 Mo6 . . 114.1(2)
Mo5 O18 Mo6 . . 112.3(2)
Mo5 O21 Mo3 . 2_655 161.9(3)
As2 O22 Mo4 2_655 . 130.5(2)
As2 O22 Mo5 2_655 . 131.6(2)
Mo4 O22 Mo5 . . 95.4(2)
C2 C1 C6 . . 121.2(7)
C2 C1 As1 . . 120.7(5)
C6 C1 As1 . . 118.1(5)
C1 C2 C3 . . 119.1(8)
C4 C3 C2 . . 119.8(8)
C3 C4 C5 . . 121.0(8)
C3 C4 C7 . . 121.3(9)
C5 C4 C7 . . 117.7(9)
C6 C5 C4 . . 120.0(8)
C5 C6 C1 . . 119.0(7)
N1 C7 C4 . . 178.7(16)
C13 C8 C9 . . 121.6(6)
C13 C8 As2 . . 120.6(5)
C9 C8 As2 . . 117.8(5)
C8 C9 C10 . . 118.2(7)
C11 C10 C9 . . 120.1(7)
C12 C11 C10 . . 120.5(7)
C12 C11 C14 . . 121.7(7)
C10 C11 C14 . . 117.8(7)
C13 C12 C11 . . 120.4(7)
C12 C13 C8 . . 119.1(6)
N2 C14 C11 . . 178.8(9)
C27 N3 C23 . . 104.1(7)
C27 N3 C15 . . 112.3(7)
C23 N3 C15 . . 111.7(7)
C27 N3 C19 . . 111.8(7)
C23 N3 C19 . . 110.8(6)
C15 N3 C19 . . 106.3(7)
C16 C15 N3 . . 117.4(9)
C15 C16 C17 . . 107.3(9)
C18 C17 C16 . . 109.7(12)
C20 C19 N3 . . 116.7(7)
C19 C20 C21 . . 111.0(8)
C22 C21 C20 . . 117.7(10)
C24' C23 N3 . . 115.0(6)
C24 C23 N3 . . 115.0(6)
C23 C24 C25 . . 97.8(12)
C26 C25 C24 . . 109.(2)
C23 C24' C25' . . 117.2(11)
C26' C25' C24' . . 109.4(13)
N3 C27 C28 . . 117.3(9)
C27 C28 C29 . . 102.6(9)
C30 C29 C28 . . 107.9(10)
C43 N4 C39 . . 107.2(6)
C43 N4 C35 . . 110.4(6)
C39 N4 C35 . . 110.4(6)
C43 N4 C31 . . 111.9(6)
C39 N4 C31 . . 110.0(6)
C35 N4 C31 . . 107.0(5)
C32 C31 N4 . . 115.8(6)
C33 C32 C31 . . 111.4(7)
C32 C33 C34 . . 112.3(7)
C36 C35 N4 . . 116.7(6)
C35 C36 C37 . . 110.1(7)
C38 C37 C36 . . 114.2(8)
C40 C39 N4 . . 115.3(7)
C41 C40 C39 . . 120.3(9)
C40 C41 C42 . . 119.5(11)
C44' C43 N4 . . 116.0(7)
C44 C43 N4 . . 116.0(7)
C43 C44 C45 . . 95.0(9)
C46 C45 C44 . . 105.0(15)
C43 C44' C45' . . 120.2(10)
C46' C45' C44' . . 106.0(11)

loop_
_geom_bond_atom_site_label_1
_geom_bond_atom_site_label_2
_geom_bond_site_symmetry_2
_geom_bond_distance
_geom_bond_publ_flag
Mo1 O5 . 1.690(5) ?
Mo1 O6 . 1.700(5) ?
Mo1 O4 . 1.897(5) ?
Mo1 O3 . 2.040(4) ?
Mo1 O2 . 2.300(4) ?
Mo1 O1 . 2.312(4) ?
Mo2 O9 . 1.702(4) ?
Mo2 O8 . 1.702(5) ?
Mo2 O7 . 1.8889(11) ?
Mo2 O3 . 2.051(4) ?
Mo2 O10 . 2.302(4) ?
Mo2 O1 . 2.308(4) ?
Mo3 O11 . 1.695(5) ?
Mo3 O12 . 1.702(5) ?
Mo3 O21 2_655 1.900(5) ?
Mo3 O3 . 2.047(4) ?
Mo3 O2 . 2.282(4) ?
Mo3 O10 . 2.329(4) ?
Mo4 O24 . 1.695(5) ?
Mo4 O23 . 1.703(5) ?
Mo4 O4 . 1.885(5) ?
Mo4 O18 . 2.037(4) ?
Mo4 O22 . 2.287(4) ?
Mo4 O17 . 2.347(4) ?
Mo5 O19 . 1.698(5) ?
Mo5 O20 . 1.704(5) ?
Mo5 O21 . 1.876(5) ?
Mo5 O18 . 2.051(4) ?
Mo5 O16 . 2.312(4) ?
Mo5 O22 . 2.322(4) ?
Mo6 O15 . 1.704(5) ?
Mo6 O13 . 1.705(5) ?
Mo6 O14 . 1.8880(11) ?
Mo6 O18 . 2.060(4) ?
Mo6 O16 . 2.288(4) ?
Mo6 O17 . 2.290(4) ?
As1 O17 . 1.696(4) ?
As1 O2 . 1.696(4) ?
As1 O16 2_655 1.697(4) ?
As1 C1 . 1.919(7) ?
As2 O10 . 1.692(4) ?
As2 O1 2_655 1.693(4) ?
As2 O22 2_655 1.695(5) ?
As2 C8 . 1.924(7) ?
O1 As2 2_655 1.693(4) ?
O7 Mo2 2_655 1.8887(11) ?
O14 Mo6 2_655 1.8880(11) ?
O16 As1 2_655 1.697(4) ?
O21 Mo3 2_655 1.900(5) ?
O22 As2 2_655 1.695(5) ?
C1 C2 . 1.384(9) ?
C1 C6 . 1.405(10) ?
C2 C3 . 1.398(10) ?
C3 C4 . 1.376(11) ?
C4 C5 . 1.395(12) ?
C4 C7 . 1.453(13) ?
C5 C6 . 1.377(10) ?
C7 N1 . 1.144(12) ?
C8 C13 . 1.395(9) ?
C8 C9 . 1.397(9) ?
C9 C10 . 1.402(10) ?
C10 C11 . 1.390(10) ?
C11 C12 . 1.388(10) ?
C11 C14 . 1.438(10) ?
C12 C13 . 1.381(9) ?
C14 N2 . 1.159(9) ?
N3 C27 . 1.499(9) ?
N3 C23 . 1.516(9) ?
N3 C15 . 1.521(10) ?
N3 C19 . 1.523(10) ?
C15 C16 . 1.495(13) ?
C16 C17 . 1.572(13) ?
C17 C18 . 1.430(14) ?
C19 C20 . 1.495(11) ?
C20 C21 . 1.520(11) ?
C21 C22 . 1.427(13) ?
C23 C24' . 1.509(10) ?
C23 C24 . 1.509(10) ?
C24 C25 . 1.63(2) ?
C25 C26 . 1.42(2) ?
C24' C25' . 1.510(13) ?
C25' C26' . 1.49(2) ?
C27 C28 . 1.511(13) ?
C28 C29 . 1.640(13) ?
C29 C30 . 1.432(12) ?
N4 C43 . 1.518(8) ?
N4 C39 . 1.524(9) ?
N4 C35 . 1.531(8) ?
N4 C31 . 1.532(8) ?
C31 C32 . 1.517(9) ?
C32 C33 . 1.503(10) ?
C33 C34 . 1.527(10) ?
C35 C36 . 1.505(9) ?
C36 C37 . 1.538(10) ?
C37 C38 . 1.497(10) ?
C39 C40 . 1.477(10) ?
C40 C41 . 1.414(12) ?
C41 C42 . 1.486(14) ?
C43 C44' . 1.482(11) ?
C43 C44 . 1.482(11) ?
C44 C45 . 1.70(2) ?
C45 C46 . 1.46(2) ?
C44' C45' . 1.516(13) ?
C45' C46' . 1.51(2) ?

loop_
_geom_torsion_atom_site_label_1
_geom_torsion_atom_site_label_2
_geom_torsion_atom_site_label_3
_geom_torsion_atom_site_label_4
_geom_torsion_site_symmetry_1
_geom_torsion_site_symmetry_4
_geom_torsion
O9 Mo2 O1 As2 . 2_655 -81.3(3)
O8 Mo2 O1 As2 . 2_655 138.8(6)
O7 Mo2 O1 As2 . 2_655 20.5(3)
O3 Mo2 O1 As2 . 2_655 -178.7(3)
O10 Mo2 O1 As2 . 2_655 106.9(3)
O9 Mo2 O1 Mo1 . . 77.2(2)
O8 Mo2 O1 Mo1 . . -62.7(7)
O7 Mo2 O1 Mo1 . . 178.9(2)
O3 Mo2 O1 Mo1 . . -20.21(15)
O10 Mo2 O1 Mo1 . . -94.7(2)
O5 Mo1 O1 As2 . 2_655 -127.1(7)
O6 Mo1 O1 As2 . 2_655 83.3(3)
O4 Mo1 O1 As2 . 2_655 -17.9(3)
O3 Mo1 O1 As2 . 2_655 178.9(3)
O2 Mo1 O1 As2 . 2_655 -106.5(3)
O5 Mo1 O1 Mo2 . . 74.3(8)
O6 Mo1 O1 Mo2 . . -75.2(2)
O4 Mo1 O1 Mo2 . . -176.4(2)
O3 Mo1 O1 Mo2 . . 20.3(2)
O2 Mo1 O1 Mo2 . . 95.0(2)
O17 As1 O2 Mo3 . . 164.6(3)
O16 As1 O2 Mo3 2_655 . 42.2(4)
C1 As1 O2 Mo3 . . -77.0(4)
O17 As1 O2 Mo1 . . -40.0(3)
O16 As1 O2 Mo1 2_655 . -162.3(3)
C1 As1 O2 Mo1 . . 78.5(4)
O11 Mo3 O2 As1 . . 83.6(3)
O12 Mo3 O2 As1 . . -133.3(6)
O21 Mo3 O2 As1 2_655 . -17.6(3)
O3 Mo3 O2 As1 . . -178.1(3)
O10 Mo3 O2 As1 . . -104.2(3)
O11 Mo3 O2 Mo1 . . -77.7(2)
O12 Mo3 O2 Mo1 . . 65.4(7)
O21 Mo3 O2 Mo1 2_655 . -178.9(2)
O3 Mo3 O2 Mo1 . . 20.63(15)
O10 Mo3 O2 Mo1 . . 94.5(2)
O5 Mo1 O2 As1 . . -83.0(3)
O6 Mo1 O2 As1 . . 140.3(6)
O4 Mo1 O2 As1 . . 18.3(3)
O3 Mo1 O2 As1 . . 177.5(3)
O1 Mo1 O2 As1 . . 102.6(3)
O5 Mo1 O2 Mo3 . . 78.8(2)
O6 Mo1 O2 Mo3 . . -57.9(7)
O4 Mo1 O2 Mo3 . . -179.9(2)
O3 Mo1 O2 Mo3 . . -20.7(2)
O1 Mo1 O2 Mo3 . . -95.6(2)
O5 Mo1 O3 Mo3 . . -60.4(3)
O6 Mo1 O3 Mo3 . . -164.6(2)
O4 Mo1 O3 Mo3 . . 71.0(4)
O2 Mo1 O3 Mo3 . . 25.1(2)
O1 Mo1 O3 Mo3 . . 106.3(2)
O5 Mo1 O3 Mo2 . . 168.2(2)
O6 Mo1 O3 Mo2 . . 64.1(2)
O4 Mo1 O3 Mo2 . . -60.3(5)
O2 Mo1 O3 Mo2 . . -106.2(2)
O1 Mo1 O3 Mo2 . . -25.0(2)
O11 Mo3 O3 Mo1 . . 62.1(2)
O12 Mo3 O3 Mo1 . . 166.2(2)
O21 Mo3 O3 Mo1 2_655 . -66.0(4)
O2 Mo3 O3 Mo1 . . -25.3(2)
O10 Mo3 O3 Mo1 . . -108.4(2)
O11 Mo3 O3 Mo2 . . -167.2(2)
O12 Mo3 O3 Mo2 . . -63.1(3)
O21 Mo3 O3 Mo2 2_655 . 64.7(4)
O2 Mo3 O3 Mo2 . . 105.4(2)
O10 Mo3 O3 Mo2 . . 22.3(2)
O9 Mo2 O3 Mo1 . . -62.1(3)
O8 Mo2 O3 Mo1 . . -165.5(2)
O7 Mo2 O3 Mo1 . . 64.8(3)
O10 Mo2 O3 Mo1 . . 107.9(2)
O1 Mo2 O3 Mo1 . . 25.1(2)
O9 Mo2 O3 Mo3 . . 167.6(2)
O8 Mo2 O3 Mo3 . . 64.2(3)
O7 Mo2 O3 Mo3 . . -65.5(3)
O10 Mo2 O3 Mo3 . . -22.5(2)
O1 Mo2 O3 Mo3 . . -105.2(2)
O24 Mo4 O4 Mo1 . . 134.8(10)
O23 Mo4 O4 Mo1 . . -119.6(10)
O18 Mo4 O4 Mo1 . . 5.3(13)
O22 Mo4 O4 Mo1 . . 45.5(10)
O17 Mo4 O4 Mo1 . . -32.3(10)
O5 Mo1 O4 Mo4 . . 119.2(10)
O6 Mo1 O4 Mo4 . . -134.8(10)
O3 Mo1 O4 Mo4 . . -11.7(13)
O2 Mo1 O4 Mo4 . . 31.3(10)
O1 Mo1 O4 Mo4 . . -45.1(10)
O9 Mo2 O7 Mo2 . 2_655 125.9(2)
O8 Mo2 O7 Mo2 . 2_655 -128.3(2)
O3 Mo2 O7 Mo2 . 2_655 0.1(2)
O10 Mo2 O7 Mo2 . 2_655 -40.43(10)
O1 Mo2 O7 Mo2 . 2_655 37.61(11)
O1 As2 O10 Mo2 2_655 . 38.2(4)
O22 As2 O10 Mo2 2_655 . 159.4(3)
C8 As2 O10 Mo2 . . -80.8(4)
O1 As2 O10 Mo3 2_655 . -155.9(3)
O22 As2 O10 Mo3 2_655 . -34.8(4)
C8 As2 O10 Mo3 . . 85.1(4)
O9 Mo2 O10 As2 . . -131.0(7)
O8 Mo2 O10 As2 . . 89.9(3)
O7 Mo2 O10 As2 . . -13.0(3)
O3 Mo2 O10 As2 . . -172.6(3)
O1 Mo2 O10 As2 . . -98.3(3)
O9 Mo2 O10 Mo3 . . 59.5(8)
O8 Mo2 O10 Mo3 . . -79.6(2)
O7 Mo2 O10 Mo3 . . 177.5(2)
O3 Mo2 O10 Mo3 . . 17.9(2)
O1 Mo2 O10 Mo3 . . 92.2(2)
O11 Mo3 O10 As2 . . 131.6(7)
O12 Mo3 O10 As2 . . -89.6(3)
O21 Mo3 O10 As2 2_655 . 12.9(3)
O3 Mo3 O10 As2 . . 172.7(3)
O2 Mo3 O10 As2 . . 98.2(3)
O11 Mo3 O10 Mo2 . . -59.2(8)
O12 Mo3 O10 Mo2 . . 79.6(2)
O21 Mo3 O10 Mo2 2_655 . -177.9(2)
O3 Mo3 O10 Mo2 . . -18.0(2)
O2 Mo3 O10 Mo2 . . -92.5(2)
O15 Mo6 O14 Mo6 . 2_655 127.6(2)
O13 Mo6 O14 Mo6 . 2_655 -126.7(2)
O18 Mo6 O14 Mo6 . 2_655 0.7(3)
O16 Mo6 O14 Mo6 . 2_655 -38.65(11)
O17 Mo6 O14 Mo6 . 2_655 39.47(11)
O15 Mo6 O16 As1 . 2_655 -137.6(7)
O13 Mo6 O16 As1 . 2_655 84.3(3)
O14 Mo6 O16 As1 . 2_655 -17.2(3)
O18 Mo6 O16 As1 . 2_655 -177.9(3)
O17 Mo6 O16 As1 . 2_655 -103.1(3)
O15 Mo6 O16 Mo5 . . 60.4(8)
O13 Mo6 O16 Mo5 . . -77.7(2)
O14 Mo6 O16 Mo5 . . -179.1(2)
O18 Mo6 O16 Mo5 . . 20.1(2)
O17 Mo6 O16 Mo5 . . 94.9(2)
O19 Mo5 O16 As1 . 2_655 -85.3(3)
O20 Mo5 O16 As1 . 2_655 127.9(7)
O21 Mo5 O16 As1 . 2_655 16.8(3)
O18 Mo5 O16 As1 . 2_655 178.3(4)
O22 Mo5 O16 As1 . 2_655 104.1(3)
O19 Mo5 O16 Mo6 . . 76.1(2)
O20 Mo5 O16 Mo6 . . -70.7(8)
O21 Mo5 O16 Mo6 . . 178.2(2)
O18 Mo5 O16 Mo6 . . -20.3(2)
O22 Mo5 O16 Mo6 . . -94.5(2)
O2 As1 O17 Mo6 . . -160.1(3)
O16 As1 O17 Mo6 2_655 . -39.8(4)
C1 As1 O17 Mo6 . . 79.8(3)
O2 As1 O17 Mo4 . . 38.9(3)
O16 As1 O17 Mo4 2_655 . 159.3(3)
C1 As1 O17 Mo4 . . -81.2(3)
O15 Mo6 O17 As1 . . -87.3(3)
O13 Mo6 O17 As1 . . 131.1(7)
O14 Mo6 O17 As1 . . 15.1(3)
O18 Mo6 O17 As1 . . 176.1(3)
O16 Mo6 O17 As1 . . 101.4(3)
O15 Mo6 O17 Mo4 . . 78.6(2)
O13 Mo6 O17 Mo4 . . -62.9(8)
O14 Mo6 O17 Mo4 . . -179.0(2)
O18 Mo6 O17 Mo4 . . -18.0(2)
O16 Mo6 O17 Mo4 . . -92.6(2)
O24 Mo4 O17 As1 . . -129.1(8)
O23 Mo4 O17 As1 . . 86.5(3)
O4 Mo4 O17 As1 . . -15.7(3)
O18 Mo4 O17 As1 . . -176.2(3)
O22 Mo4 O17 As1 . . -101.2(3)
O24 Mo4 O17 Mo6 . . 65.4(9)
O23 Mo4 O17 Mo6 . . -79.0(2)
O4 Mo4 O17 Mo6 . . 178.8(2)
O18 Mo4 O17 Mo6 . . 18.3(2)
O22 Mo4 O17 Mo6 . . 93.3(2)
O24 Mo4 O18 Mo5 . . -62.2(3)
O23 Mo4 O18 Mo5 . . -166.2(2)
O4 Mo4 O18 Mo5 . . 67.7(4)
O22 Mo4 O18 Mo5 . . 25.2(2)
O17 Mo4 O18 Mo5 . . 107.5(2)
O24 Mo4 O18 Mo6 . . 167.9(2)
O23 Mo4 O18 Mo6 . . 64.0(2)
O4 Mo4 O18 Mo6 . . -62.2(5)
O22 Mo4 O18 Mo6 . . -104.7(2)
O17 Mo4 O18 Mo6 . . -22.3(2)
O19 Mo5 O18 Mo4 . . 165.3(2)
O20 Mo5 O18 Mo4 . . 61.1(3)
O21 Mo5 O18 Mo4 . . -68.4(4)
O16 Mo5 O18 Mo4 . . -106.3(2)
O22 Mo5 O18 Mo4 . . -24.9(2)
O19 Mo5 O18 Mo6 . . -64.0(2)
O20 Mo5 O18 Mo6 . . -168.1(2)
O21 Mo5 O18 Mo6 . . 62.4(4)
O16 Mo5 O18 Mo6 . . 24.4(2)
O22 Mo5 O18 Mo6 . . 105.8(2)
O15 Mo6 O18 Mo4 . . -64.4(3)
O13 Mo6 O18 Mo4 . . -167.9(2)
O14 Mo6 O18 Mo4 . . 63.8(3)
O16 Mo6 O18 Mo4 . . 105.5(2)
O17 Mo6 O18 Mo4 . . 22.8(2)
O15 Mo6 O18 Mo5 . . 165.4(2)
O13 Mo6 O18 Mo5 . . 62.0(2)
O14 Mo6 O18 Mo5 . . -66.4(3)
O16 Mo6 O18 Mo5 . . -24.7(2)
O17 Mo6 O18 Mo5 . . -107.4(2)
O19 Mo5 O21 Mo3 . 2_655 133.7(9)
O20 Mo5 O21 Mo3 . 2_655 -120.0(9)
O18 Mo5 O21 Mo3 . 2_655 8.7(12)
O16 Mo5 O21 Mo3 . 2_655 44.6(9)
O22 Mo5 O21 Mo3 . 2_655 -32.0(9)
O24 Mo4 O22 As2 . 2_655 -83.9(3)
O23 Mo4 O22 As2 . 2_655 131.4(7)
O4 Mo4 O22 As2 . 2_655 17.2(3)
O18 Mo4 O22 As2 . 2_655 176.6(3)
O17 Mo4 O22 As2 . 2_655 102.5(3)
O24 Mo4 O22 Mo5 . . 79.1(2)
O23 Mo4 O22 Mo5 . . -65.5(7)
O4 Mo4 O22 Mo5 . . -179.8(2)
O18 Mo4 O22 Mo5 . . -20.4(2)
O17 Mo4 O22 Mo5 . . -94.4(2)
O19 Mo5 O22 As2 . 2_655 -137.9(6)
O20 Mo5 O22 As2 . 2_655 84.4(3)
O21 Mo5 O22 As2 . 2_655 -17.6(3)
O18 Mo5 O22 As2 . 2_655 -176.9(3)
O16 Mo5 O22 As2 . 2_655 -102.0(3)
O19 Mo5 O22 Mo4 . . 59.4(7)
O20 Mo5 O22 Mo4 . . -78.3(2)
O21 Mo5 O22 Mo4 . . 179.7(2)
O18 Mo5 O22 Mo4 . . 20.3(2)
O16 Mo5 O22 Mo4 . . 95.2(2)
O17 As1 C1 C2 . . -173.1(6)
O2 As1 C1 C2 . . 66.8(6)
O16 As1 C1 C2 2_655 . -51.9(6)
O17 As1 C1 C6 . . 6.0(6)
O2 As1 C1 C6 . . -114.1(5)
O16 As1 C1 C6 2_655 . 127.2(5)
C6 C1 C2 C3 . . 0.7(11)
As1 C1 C2 C3 . . 179.8(6)
C1 C2 C3 C4 . . -0.4(12)
C2 C3 C4 C5 . . -0.6(13)
C2 C3 C4 C7 . . 178.0(9)
C3 C4 C5 C6 . . 1.2(13)
C7 C4 C5 C6 . . -177.5(8)
C4 C5 C6 C1 . . -0.8(11)
C2 C1 C6 C5 . . -0.1(11)
As1 C1 C6 C5 . . -179.2(5)
C3 C4 C7 N1 . . -10.E1(6)
C5 C4 C7 N1 . . 8.E1(6)
O10 As2 C8 C13 . . -2.0(7)
O1 As2 C8 C13 2_655 . -122.2(6)
O22 As2 C8 C13 2_655 . 118.4(6)
O10 As2 C8 C9 . . 178.1(6)
O1 As2 C8 C9 2_655 . 57.8(6)
O22 As2 C8 C9 2_655 . -61.5(6)
C13 C8 C9 C10 . . 2.6(12)
As2 C8 C9 C10 . . -177.5(6)
C8 C9 C10 C11 . . -1.8(12)
C9 C10 C11 C12 . . 0.4(12)
C9 C10 C11 C14 . . 178.5(7)
C10 C11 C12 C13 . . 0.3(11)
C14 C11 C12 C13 . . -177.7(7)
C11 C12 C13 C8 . . 0.5(11)
C9 C8 C13 C12 . . -1.9(11)
As2 C8 C13 C12 . . 178.1(5)
C12 C11 C14 N2 . . 10.E1(5)
C10 C11 C14 N2 . . -8.E1(5)
C27 N3 C15 C16 . . 53.1(13)
C23 N3 C15 C16 . . -63.4(11)
C19 N3 C15 C16 . . 175.7(9)
N3 C15 C16 C17 . . 168.8(9)
C15 C16 C17 C18 . . 164.1(13)
C27 N3 C19 C20 . . -56.4(10)
C23 N3 C19 C20 . . 59.3(9)
C15 N3 C19 C20 . . -179.2(8)
N3 C19 C20 C21 . . 171.9(8)
C19 C20 C21 C22 . . -169.6(13)
C27 N3 C23 C24' . . 178.8(9)
C15 N3 C23 C24' . . -59.8(11)
C19 N3 C23 C24' . . 58.4(10)
C27 N3 C23 C24 . . 178.8(9)
C15 N3 C23 C24 . . -59.8(11)
C19 N3 C23 C24 . . 58.4(10)
C24' C23 C24 C25 . . 0.E1(10)
N3 C23 C24 C25 . . 150.(3)
C23 C24 C25 C26 . . -171.(5)
C24 C23 C24' C25' . . 0.E1(10)
N3 C23 C24' C25' . . 161.5(10)
C23 C24' C25' C26' . . -90.3(18)
C23 N3 C27 C28 . . -178.7(10)
C15 N3 C27 C28 . . 60.3(13)
C19 N3 C27 C28 . . -59.1(11)
N3 C27 C28 C29 . . -173.7(9)
C27 C28 C29 C30 . . -179.5(11)
C43 N4 C31 C32 . . 59.0(9)
C39 N4 C31 C32 . . -60.1(9)
C35 N4 C31 C32 . . 180.0(7)
N4 C31 C32 C33 . . -173.4(7)
C31 C32 C33 C34 . . -178.7(8)
C43 N4 C35 C36 . . -51.8(9)
C39 N4 C35 C36 . . 66.6(9)
C31 N4 C35 C36 . . -173.7(7)
N4 C35 C36 C37 . . -172.1(7)
C35 C36 C37 C38 . . -172.7(9)
C43 N4 C39 C40 . . 179.7(8)
C35 N4 C39 C40 . . 59.5(10)
C31 N4 C39 C40 . . -58.4(10)
N4 C39 C40 C41 . . -143.7(11)
C39 C40 C41 C42 . . -175.0(12)
C39 N4 C43 C44' . . 177.5(9)
C35 N4 C43 C44' . . -62.2(10)
C31 N4 C43 C44' . . 56.8(11)
C39 N4 C43 C44 . . 177.5(9)
C35 N4 C43 C44 . . -62.2(10)
C31 N4 C43 C44 . . 56.8(11)
C44' C43 C44 C45 . . 0.E1(10)
N4 C43 C44 C45 . . -164.3(11)
C43 C44 C45 C46 . . 171.(2)
C44 C43 C44' C45' . . 0.E1(10)
N4 C43 C44' C45' . . 171.0(10)
C43 C44' C45' C46' . . 85.0(16)
